data_4075082
loop_
_publ_author_name
'Iwanaga, Kohei'
'Kobayashi, Junji'
'Kawashima, Takayuki'
'Takagi, Nozomi'
'Nagase, Shigeru'

_publ_section_title
;
 Syntheses, Structures, and Reactions of Heptacoordinate Trihalogermanes
 Bearing a Triarylmethyl-Type Tetradentate Ligand
;
_journal_issue 14
_journal_name_full Organometallics
_journal_page_first 3388
_journal_paper_doi 10.1021/om060031o
_journal_volume 25
_journal_year 2006
_chemical_formula_sum 'C37 H48 Ge I3 O3'
_chemical_formula_weight 994.04
_chemical_name_systematic
; 
 ? 
;
_space_group_IT_number 205
_symmetry_space_group_name_Hall '-P 2ac 2ab 3'
_symmetry_space_group_name_H-M 'P a -3'
_atom_sites_solution_hydrogens geom
_atom_sites_solution_primary direct
_atom_sites_solution_secondary difmap
_audit_creation_method SHELXL-97
_cell_angle_alpha 90.00
_cell_angle_beta 90.00
_cell_angle_gamma 90.00
_cell_formula_units_Z 8
_cell_length_a 19.9244(5)
_cell_length_b 19.9244(5)
_cell_length_c 19.9244(5)
_cell_measurement_temperature 120(2)
_cell_volume 7909.6(3)
_computing_structure_refinement 'SHELXL-97 (Sheldrick, 1997)'
_computing_structure_solution 'SHELXS-97 (Sheldrick, 1990)'
_diffrn_ambient_temperature 120(2)
_diffrn_measured_fraction_theta_full 0.924
_diffrn_measured_fraction_theta_max 0.924
_diffrn_radiation_monochromator graphite
_diffrn_radiation_source 'fine-focus sealed tube'
_diffrn_radiation_type MoK\a
_diffrn_radiation_wavelength 0.71070
_diffrn_reflns_av_R_equivalents 0.0409
_diffrn_reflns_av_sigmaI/netI 0.0358
_diffrn_reflns_limit_h_max 23
_diffrn_reflns_limit_h_min -22
_diffrn_reflns_limit_k_max 22
_diffrn_reflns_limit_k_min -23
_diffrn_reflns_limit_l_max 23
_diffrn_reflns_limit_l_min -23
_diffrn_reflns_number 39716
_diffrn_reflns_theta_full 24.99
_diffrn_reflns_theta_max 24.99
_diffrn_reflns_theta_min 3.07
_exptl_absorpt_coefficient_mu 3.148
_exptl_absorpt_correction_T_max 0.5717
_exptl_absorpt_correction_T_min 0.5717
_exptl_crystal_density_diffrn 1.670
_exptl_crystal_density_method 'not measured'
_exptl_crystal_F_000 3880
_exptl_crystal_size_max 0.20
_exptl_crystal_size_mid 0.20
_exptl_crystal_size_min 0.20
_refine_diff_density_max 4.471
_refine_diff_density_min -1.405
_refine_diff_density_rms 0.196
_refine_ls_extinction_method none
_refine_ls_goodness_of_fit_ref 1.073
_refine_ls_hydrogen_treatment mixed
_refine_ls_matrix_type full
_refine_ls_number_parameters 137
_refine_ls_number_reflns 2151
_refine_ls_number_restraints 0
_refine_ls_restrained_S_all 1.073
_refine_ls_R_factor_all 0.0592
_refine_ls_R_factor_gt 0.0536
_refine_ls_shift/su_max 0.001
_refine_ls_shift/su_mean 0.000
_refine_ls_structure_factor_coef Fsqd
_refine_ls_weighting_details 'calc w=1/[\s^2^(Fo^2^)+(0.1041P)^2^+40.9098P] where P=(Fo^2^+2Fc^2^)/3'
_refine_ls_weighting_scheme calc
_refine_ls_wR_factor_gt 0.1592
_refine_ls_wR_factor_ref 0.1634
_reflns_number_gt 1843
_reflns_number_total 2151
_reflns_threshold_expression >2sigma(I)
_cod_data_source_file om060031osi20060110_114822.cif
_cod_data_source_block triiodogermane
_cod_database_code 4075082

loop_
_symmetry_equiv_pos_as_xyz
'x, y, z'
'-x+1/2, -y, z+1/2'
'x+1/2, -y+1/2, -z'
'-x, y+1/2, -z+1/2'
'z, x, y'
'y, z, x'
'-z+1/2, -x, y+1/2'
'-y, z+1/2, -x+1/2'
'z+1/2, -x+1/2, -y'
'-y+1/2, -z, x+1/2'
'-z, x+1/2, -y+1/2'
'y+1/2, -z+1/2, -x'
'-x, -y, -z'
'x-1/2, y, -z-1/2'
'-x-1/2, y-1/2, z'
'x, -y-1/2, z-1/2'
'-z, -x, -y'
'-y, -z, -x'
'z-1/2, x, -y-1/2'
'y, -z-1/2, x-1/2'
'-z-1/2, x-1/2, y'
'y-1/2, z, -x-1/2'
'z, -x-1/2, y-1/2'
'-y-1/2, z-1/2, x'

loop_
_atom_site_label
_atom_site_type_symbol
_atom_site_fract_x
_atom_site_fract_y
_atom_site_fract_z
_atom_site_U_iso_or_equiv
_atom_site_adp_type
_atom_site_occupancy
_atom_site_symmetry_multiplicity
_atom_site_calc_flag
_atom_site_refinement_flags
Ge1 Ge 0.78835(3) 0.21165(3) 0.71165(3) 0.0091(3) Uani 1 3 d S
I1 I 0.83984(3) 0.32087(3) 0.74895(3) 0.0288(3) Uani 1 1 d .
C1 C 0.8482(3) 0.1518(3) 0.6518(3) 0.007(2) Uani 1 3 d S
C2 C 0.8215(3) 0.1571(3) 0.5799(3) 0.0075(13) Uani 1 1 d .
C3 C 0.8143(3) 0.2200(3) 0.5496(3) 0.0093(13) Uani 1 1 d .
C4 C 0.7950(3) 0.2238(3) 0.4821(3) 0.0142(14) Uani 1 1 d .
H1 H 0.7905 0.2663 0.4610 0.017 Uiso 1 1 calc R
C5 C 0.7827(3) 0.1666(4) 0.4468(3) 0.0156(14) Uani 1 1 d .
H2 H 0.7706 0.1702 0.4008 0.019 Uiso 1 1 calc R
C6 C 0.7872(3) 0.1030(3) 0.4756(3) 0.0116(13) Uani 1 1 d .
C7 C 0.8080(3) 0.1000(3) 0.5423(3) 0.0116(13) Uani 1 1 d .
H3 H 0.8132 0.0573 0.5628 0.014 Uiso 1 1 calc R
C8 C 0.7734(4) 0.0392(4) 0.4355(3) 0.0186(15) Uani 1 1 d .
C9 C 0.7104(5) 0.0497(5) 0.3911(5) 0.044(3) Uani 1 1 d .
H4 H 0.7035 0.0102 0.3627 0.066 Uiso 1 1 calc R
H5 H 0.7168 0.0894 0.3627 0.066 Uiso 1 1 calc R
H6 H 0.6710 0.0564 0.4198 0.066 Uiso 1 1 calc R
C10 C 0.7611(4) -0.0216(4) 0.4801(4) 0.0300(19) Uani 1 1 d .
H7 H 0.7251 -0.0115 0.5120 0.045 Uiso 1 1 calc R
H8 H 0.8023 -0.0325 0.5047 0.045 Uiso 1 1 calc R
H9 H 0.7480 -0.0600 0.4522 0.045 Uiso 1 1 calc R
C11 C 0.8344(5) 0.0242(5) 0.3909(5) 0.044(2) Uani 1 1 d .
H10 H 0.8732 0.0134 0.4192 0.066 Uiso 1 1 calc R
H11 H 0.8447 0.0637 0.3634 0.066 Uiso 1 1 calc R
H12 H 0.8244 -0.0140 0.3616 0.066 Uiso 1 1 calc R
O1 O 0.8284(2) 0.2742(2) 0.5893(2) 0.0153(10) Uani 1 1 d .
C12 C 0.8165(4) 0.3386(4) 0.5628(4) 0.0285(19) Uani 1 1 d .
H13 H 0.8423 0.3443 0.5214 0.043 Uiso 1 1 calc R
H14 H 0.8302 0.3726 0.5956 0.043 Uiso 1 1 calc R
H15 H 0.7685 0.3437 0.5530 0.043 Uiso 1 1 calc R
C13 C 0.4524(15) 0.480(2) 0.9634(14) 0.180(12) Uani 1 1 d .
H16 H 0.4241 0.4601 0.9309 0.216 Uiso 1 1 calc R

loop_
_atom_site_aniso_label
_atom_site_aniso_U_11
_atom_site_aniso_U_22
_atom_site_aniso_U_33
_atom_site_aniso_U_23
_atom_site_aniso_U_13
_atom_site_aniso_U_12
Ge1 0.0091(3) 0.0091(3) 0.0091(3) 0.0010(3) -0.0010(3) -0.0010(3)
I1 0.0357(4) 0.0217(4) 0.0289(4) -0.0043(2) -0.0031(2) 0.0017(2)
C1 0.007(2) 0.007(2) 0.007(2) 0.003(2) -0.003(2) -0.003(2)
C2 0.004(3) 0.010(3) 0.008(3) 0.001(2) -0.001(2) 0.001(2)
C3 0.002(3) 0.014(3) 0.011(3) 0.003(3) 0.002(2) -0.001(2)
C4 0.009(3) 0.018(4) 0.015(3) 0.011(3) 0.002(3) 0.006(3)
C5 0.015(3) 0.024(4) 0.008(3) 0.003(3) -0.004(3) 0.003(3)
C6 0.009(3) 0.018(3) 0.008(3) 0.001(3) 0.000(2) -0.002(3)
C7 0.009(3) 0.014(3) 0.011(3) -0.001(3) -0.002(3) -0.002(3)
C8 0.020(4) 0.025(4) 0.011(3) -0.003(3) -0.005(3) 0.000(3)
C9 0.053(6) 0.042(6) 0.037(5) -0.015(4) -0.034(5) 0.000(5)
C10 0.048(5) 0.025(4) 0.017(4) -0.007(3) 0.002(4) -0.017(4)
C11 0.052(6) 0.042(6) 0.037(5) -0.016(4) 0.024(4) -0.004(5)
O1 0.022(3) 0.007(2) 0.017(3) 0.0058(19) -0.004(2) -0.0030(19)
C12 0.042(5) 0.012(4) 0.032(5) 0.010(3) -0.010(4) -0.004(3)
C13 0.24(3) 0.17(2) 0.13(2) 0.03(2) 0.03(2) -0.08(2)

loop_
_atom_type_symbol
_atom_type_description
_atom_type_scat_dispersion_real
_atom_type_scat_dispersion_imag
_atom_type_scat_source
C C 0.0033 0.0016 'International Tables Vol C Tables 4.2.6.8 and 6.1.1.4'
H H 0.0000 0.0000 'International Tables Vol C Tables 4.2.6.8 and 6.1.1.4'
O O 0.0106 0.0060 'International Tables Vol C Tables 4.2.6.8 and 6.1.1.4'
Ge Ge 0.1547 1.8001 'International Tables Vol C Tables 4.2.6.8 and 6.1.1.4'
I I -0.4742 1.8119 'International Tables Vol C Tables 4.2.6.8 and 6.1.1.4'

loop_
_geom_angle_atom_site_label_1
_geom_angle_atom_site_label_2
_geom_angle_atom_site_label_3
_geom_angle
_geom_angle_site_symmetry_1
_geom_angle_site_symmetry_3
C1 Ge1 I1 115.73(3) . 7_665
C1 Ge1 I1 115.73(3) . .
I1 Ge1 I1 102.55(3) 7_665 .
C1 Ge1 I1 115.73(3) . 8_646
I1 Ge1 I1 102.55(3) 7_665 8_646
I1 Ge1 I1 102.55(3) . 8_646
C1 Ge1 O1 66.25(10) . .
I1 Ge1 O1 178.02(11) 7_665 .
I1 Ge1 O1 76.16(9) . .
I1 Ge1 O1 76.37(9) 8_646 .
C2 C1 C2 111.4(4) 8_646 7_665
C2 C1 C2 111.4(4) 8_646 .
C2 C1 C2 111.4(4) 7_665 .
C2 C1 Ge1 107.5(5) 8_646 .
C2 C1 Ge1 107.5(5) 7_665 .
C2 C1 Ge1 107.5(5) . .
C7 C2 C3 118.7(6) . .
C7 C2 C1 121.1(6) . .
C3 C2 C1 120.1(6) . .
O1 C3 C2 115.9(5) . .
O1 C3 C4 124.6(6) . .
C2 C3 C4 119.5(6) . .
C5 C4 C3 120.0(6) . .
C4 C5 C6 122.4(6) . .
C7 C6 C5 116.8(6) . .
C7 C6 C8 121.1(6) . .
C5 C6 C8 122.0(6) . .
C2 C7 C6 122.5(6) . .
C10 C8 C6 112.8(6) . .
C10 C8 C11 108.1(7) . .
C6 C8 C11 108.8(6) . .
C10 C8 C9 108.1(7) . .
C6 C8 C9 109.4(6) . .
C11 C8 C9 109.7(7) . .
C3 O1 C12 118.0(5) . .
C3 O1 Ge1 95.3(3) . .
C12 O1 Ge1 132.2(5) . .
C13 C13 C13 117.7(18) 19_557 20_576

loop_
_geom_bond_atom_site_label_1
_geom_bond_atom_site_label_2
_geom_bond_distance
_geom_bond_site_symmetry_2
Ge1 C1 2.065(11) .
Ge1 I1 2.5179(7) 7_665
Ge1 I1 2.5179(7) .
Ge1 I1 2.5179(7) 8_646
Ge1 O1 2.853(5) .
C1 C2 1.532(7) 8_646
C1 C2 1.532(7) 7_665
C1 C2 1.532(7) .
C2 C7 1.388(9) .
C2 C3 1.399(9) .
C3 O1 1.368(8) .
C3 C4 1.400(9) .
C4 C5 1.361(10) .
C5 C6 1.395(10) .
C6 C7 1.394(9) .
C6 C8 1.527(10) .
C8 C10 1.522(11) .
C8 C11 1.536(11) .
C8 C9 1.551(11) .
O1 C12 1.407(8) .
C13 C13 1.27(2) 19_557
C13 C13 1.27(2) 20_576

loop_
_geom_torsion_atom_site_label_1
_geom_torsion_atom_site_label_2
_geom_torsion_atom_site_label_3
_geom_torsion_atom_site_label_4
_geom_torsion
_geom_torsion_site_symmetry_1
_geom_torsion_site_symmetry_4
I1 Ge1 C1 C2 14.6(2) 7_665 8_646
I1 Ge1 C1 C2 134.6(2) . 8_646
I1 Ge1 C1 C2 -105.4(2) 8_646 8_646
O1 Ge1 C1 C2 -165.5(3) . 8_646
I1 Ge1 C1 C2 -105.4(2) 7_665 7_665
I1 Ge1 C1 C2 14.6(2) . 7_665
I1 Ge1 C1 C2 134.6(2) 8_646 7_665
O1 Ge1 C1 C2 74.5(3) . 7_665
I1 Ge1 C1 C2 134.6(2) 7_665 .
I1 Ge1 C1 C2 -105.4(2) . .
I1 Ge1 C1 C2 14.6(2) 8_646 .
O1 Ge1 C1 C2 -45.5(3) . .
C2 C1 C2 C7 -11.9(10) 8_646 .
C2 C1 C2 C7 113.2(5) 7_665 .
Ge1 C1 C2 C7 -129.3(5) . .
C2 C1 C2 C3 172.1(5) 8_646 .
C2 C1 C2 C3 -62.8(10) 7_665 .
Ge1 C1 C2 C3 54.7(6) . .
C7 C2 C3 O1 -180.0(5) . .
C1 C2 C3 O1 -3.9(9) . .
C7 C2 C3 C4 -1.2(9) . .
C1 C2 C3 C4 174.9(6) . .
O1 C3 C4 C5 179.4(6) . .
C2 C3 C4 C5 0.7(9) . .
C3 C4 C5 C6 1.4(10) . .
C4 C5 C6 C7 -2.8(10) . .
C4 C5 C6 C8 -179.9(6) . .
C3 C2 C7 C6 -0.4(9) . .
C1 C2 C7 C6 -176.4(6) . .
C5 C6 C7 C2 2.3(9) . .
C8 C6 C7 C2 179.5(6) . .
C7 C6 C8 C10 19.8(9) . .
C5 C6 C8 C10 -163.2(7) . .
C7 C6 C8 C11 -100.1(8) . .
C5 C6 C8 C11 76.9(8) . .
C7 C6 C8 C9 140.1(7) . .
C5 C6 C8 C9 -42.9(9) . .
C2 C3 O1 C12 -174.7(6) . .
C4 C3 O1 C12 6.5(9) . .
C2 C3 O1 Ge1 -30.4(5) . .
C4 C3 O1 Ge1 150.9(6) . .
C1 Ge1 O1 C3 45.9(3) . .
I1 Ge1 O1 C3 -138(3) 7_665 .
I1 Ge1 O1 C3 172.5(3) . .
I1 Ge1 O1 C3 -80.6(3) 8_646 .
C1 Ge1 O1 C12 -178.2(6) . .
I1 Ge1 O1 C12 -2(3) 7_665 .
I1 Ge1 O1 C12 -51.5(6) . .
I1 Ge1 O1 C12 55.3(6) 8_646 .
